data_4120023
loop_
_publ_author_name
'Matthew R. MacDonald'
'Jefferson E. Bates'
'Joseph W. Ziller'
'Filipp Furche'
'William J. Evans'

_publ_contact_author
; 
Professor William J. Evans
Department of Chemistry
1102 Natural Sciences II
University of California, Irvine
Irvine, CA 92697-2025
;
_publ_contact_author_email wevans@uci.edu
_publ_contact_author_fax '1  949 824 2210'
_publ_contact_author_phone '1  949 824 5174'
_publ_section_title
;
 Completing the Series of +2 Ions for the Lanthanide Elements: Synthesis
 of Molecular Complexes of Pr2+, Gd2+, Tb2+, and Lu2+
;
_journal_name_full 'Journal of the American Chemical Society'
_journal_page_first 9857
_journal_page_last 9868
_journal_paper_doi 10.1021/ja403753j
_journal_volume 135
_journal_year 2013
_chemical_formula_sum 'C62 H115 K2 O13.5 Si4 Tb'
_chemical_formula_weight 1426.02
_chemical_name_systematic
; 
 ? 
;
_space_group_IT_number 14
_symmetry_cell_setting monoclinic
_symmetry_space_group_name_Hall '-P 2yn'
_symmetry_space_group_name_H-M 'P 1 21/n 1'
_atom_sites_solution_hydrogens geom
_atom_sites_solution_primary direct
_atom_sites_solution_secondary difmap
_audit_creation_method SHELXTL
_cell_angle_alpha 90.00
_cell_angle_beta 104.0050(6)
_cell_angle_gamma 90.00
_cell_formula_units_Z 4
_cell_length_a 25.7503(14)
_cell_length_b 11.6143(6)
_cell_length_c 26.3215(14)
_cell_measurement_reflns_used 9821
_cell_measurement_temperature 143(2)
_cell_measurement_theta_max 28.16
_cell_measurement_theta_min 2.37
_cell_volume 7638.0(7)
_computing_cell_refinement 'Bruker SAINT'
_computing_data_collection 'Bruker APEX2'
_computing_data_reduction 'Bruker SAINT'
_computing_molecular_graphics 'Bruker SHELXTL'
_computing_publication_material 'Bruker SHELXTL'
_computing_structure_refinement 'SHELXL-97 (Sheldrick, 2008)'
_computing_structure_solution 'SHELXS-97 (Sheldrick, 2008)'
_diffrn_ambient_temperature 143(2)
_diffrn_measured_fraction_theta_full 0.999
_diffrn_measured_fraction_theta_max 0.981
_diffrn_measurement_device_type 'Bruker APEX-II CCD'
_diffrn_measurement_method '\f and \w scans'
_diffrn_radiation_monochromator graphite
_diffrn_radiation_source 'fine-focus sealed tube'
_diffrn_radiation_type MoK\a
_diffrn_radiation_wavelength 0.71073
_diffrn_reflns_av_R_equivalents 0.0226
_diffrn_reflns_av_sigmaI/netI 0.0179
_diffrn_reflns_limit_h_max 33
_diffrn_reflns_limit_h_min -33
_diffrn_reflns_limit_k_max 15
_diffrn_reflns_limit_k_min -15
_diffrn_reflns_limit_l_max 33
_diffrn_reflns_limit_l_min -34
_diffrn_reflns_number 86455
_diffrn_reflns_theta_full 25.50
_diffrn_reflns_theta_max 27.88
_diffrn_reflns_theta_min 1.59
_exptl_absorpt_coefficient_mu 1.150
_exptl_absorpt_correction_T_max 0.7843
_exptl_absorpt_correction_T_min 0.6594
_exptl_absorpt_correction_type numerical
_exptl_absorpt_process_details 'Bruker SADABS'
_exptl_crystal_colour purple
_exptl_crystal_density_diffrn 1.240
_exptl_crystal_density_meas ?
_exptl_crystal_description irregular
_exptl_crystal_F_000 3016
_exptl_crystal_size_max 0.40
_exptl_crystal_size_mid 0.35
_exptl_crystal_size_min 0.22
_refine_diff_density_max 0.675
_refine_diff_density_min -1.087
_refine_diff_density_rms 0.067
_refine_ls_extinction_method none
_refine_ls_goodness_of_fit_ref 1.035
_refine_ls_hydrogen_treatment constr
_refine_ls_matrix_type full
_refine_ls_number_parameters 739
_refine_ls_number_reflns 17853
_refine_ls_number_restraints 2
_refine_ls_restrained_S_all 1.035
_refine_ls_R_factor_all 0.0299
_refine_ls_R_factor_gt 0.0254
_refine_ls_shift/su_max 0.023
_refine_ls_shift/su_mean 0.000
_refine_ls_structure_factor_coef Fsqd
_refine_ls_weighting_details 'calc w=1/[\s^2^(Fo^2^)+(0.0365P)^2^+5.7923P] where P=(Fo^2^+2Fc^2^)/3'
_refine_ls_weighting_scheme calc
_refine_ls_wR_factor_gt 0.0669
_refine_ls_wR_factor_ref 0.0695
_reflns_number_gt 16048
_reflns_number_total 17853
_reflns_threshold_expression >2sigma(I)
_cod_data_source_file ja403753j_si_002_06.cif
_cod_data_source_block mrm34
_cod_depositor_comments
;
The following automatic conversions were performed:

'_exptl_crystal_density_meas' value 'none' was changed to '?' - the
value is perceived as not measured.

Automatic conversion script
Id: cif_fix_values 3008 2015-01-20 13:52:24Z robertas 
;
_cod_original_formula_sum 'C62 H115 K2 O13.50 Si4 Tb'
_cod_database_code 4120023

loop_
_symmetry_equiv_pos_as_xyz
'x, y, z'
'-x+1/2, y+1/2, -z+1/2'
'-x, -y, -z'
'x-1/2, -y-1/2, z-1/2'

loop_
_atom_site_label
_atom_site_type_symbol
_atom_site_fract_x
_atom_site_fract_y
_atom_site_fract_z
_atom_site_U_iso_or_equiv
_atom_site_adp_type
_atom_site_occupancy
_atom_site_symmetry_multiplicity
_atom_site_calc_flag
_atom_site_refinement_flags
_atom_site_disorder_assembly
_atom_site_disorder_group
Tb1 Tb 1.217178(3) 0.790310(7) 1.056327(3) 0.01722(3) Uani 1 1 d . . .
Si1 Si 1.28638(2) 0.48062(5) 1.07281(2) 0.02842(12) Uani 1 1 d . . .
Si2 Si 1.21742(2) 0.97089(5) 1.19185(2) 0.02631(11) Uani 1 1 d . . .
Si3 Si 1.20938(2) 1.08675(5) 0.97494(2) 0.02573(11) Uani 1 1 d . . .
C1 C 1.30268(7) 0.70583(16) 1.12682(7) 0.0230(4) Uani 1 1 d . . .
H1A H 1.2961 0.6803 1.1590 0.028 Uiso 1 1 calc R . .
C2 C 1.31890(7) 0.81756(17) 1.11686(8) 0.0250(4) Uani 1 1 d . . .
H2A H 1.3244 0.8804 1.1407 0.030 Uiso 1 1 calc R . .
C3 C 1.32559(7) 0.81955(17) 1.06538(8) 0.0244(4) Uani 1 1 d . . .
H3A H 1.3366 0.8839 1.0483 0.029 Uiso 1 1 calc R . .
C4 C 1.31323(7) 0.70996(16) 1.04381(7) 0.0210(4) Uani 1 1 d . . .
H4A H 1.3150 0.6876 1.0095 0.025 Uiso 1 1 calc R . .
C5 C 1.29765(7) 0.63692(16) 1.08098(7) 0.0205(3) Uani 1 1 d . . .
C6 C 1.25526(11) 0.44871(19) 1.00240(9) 0.0426(6) Uani 1 1 d . . .
H6A H 1.2191 0.4814 0.9927 0.064 Uiso 1 1 calc R . .
H6B H 1.2533 0.3652 0.9971 0.064 Uiso 1 1 calc R . .
H6C H 1.2771 0.4828 0.9805 0.064 Uiso 1 1 calc R . .
C7 C 1.24412(15) 0.4249(2) 1.11526(13) 0.0623(8) Uani 1 1 d . . .
H7A H 1.2082 0.4581 1.1042 0.093 Uiso 1 1 calc R . .
H7B H 1.2601 0.4464 1.1517 0.093 Uiso 1 1 calc R . .
H7C H 1.2418 0.3409 1.1124 0.093 Uiso 1 1 calc R . .
C8 C 1.35180(12) 0.4013(2) 1.09009(13) 0.0608(9) Uani 1 1 d . . .
H8A H 1.3683 0.4108 1.1275 0.091 Uiso 1 1 calc R . .
H8B H 1.3757 0.4323 1.0696 0.091 Uiso 1 1 calc R . .
H8C H 1.3455 0.3193 1.0822 0.091 Uiso 1 1 calc R . .
C9 C 1.18615(8) 0.74226(18) 1.14710(8) 0.0266(4) Uani 1 1 d . . .
H9A H 1.2106 0.7005 1.1735 0.032 Uiso 1 1 calc R . .
C10 C 1.14718(9) 0.69288(19) 1.10599(9) 0.0308(4) Uani 1 1 d . . .
H10A H 1.1414 0.6130 1.0992 0.037 Uiso 1 1 calc R . .
C11 C 1.11831(8) 0.78380(19) 1.07684(8) 0.0303(4) Uani 1 1 d . . .
H11A H 1.0888 0.7758 1.0474 0.036 Uiso 1 1 calc R . .
C12 C 1.14037(8) 0.88780(18) 1.09857(8) 0.0259(4) Uani 1 1 d . . .
H12A H 1.1287 0.9623 1.0858 0.031 Uiso 1 1 calc R . .
C13 C 1.18333(7) 0.86430(17) 1.14301(7) 0.0233(4) Uani 1 1 d . . .
C14 C 1.24016(9) 1.09901(19) 1.16024(9) 0.0339(5) Uani 1 1 d . . .
H14A H 1.2635 1.0739 1.1380 0.051 Uiso 1 1 calc R . .
H14B H 1.2599 1.1513 1.1873 0.051 Uiso 1 1 calc R . .
H14C H 1.2090 1.1391 1.1388 0.051 Uiso 1 1 calc R . .
C15 C 1.16945(10) 1.0283(2) 1.22928(10) 0.0436(6) Uani 1 1 d . . .
H15A H 1.1593 0.9663 1.2503 0.065 Uiso 1 1 calc R . .
H15B H 1.1374 1.0578 1.2047 0.065 Uiso 1 1 calc R . .
H15C H 1.1866 1.0906 1.2524 0.065 Uiso 1 1 calc R . .
C16 C 1.27510(10) 0.9030(2) 1.23951(9) 0.0395(5) Uani 1 1 d . . .
H16A H 1.3008 0.8734 1.2207 0.059 Uiso 1 1 calc R . .
H16B H 1.2621 0.8395 1.2576 0.059 Uiso 1 1 calc R . .
H16C H 1.2926 0.9606 1.2652 0.059 Uiso 1 1 calc R . .
C17 C 1.22577(8) 0.84185(16) 0.95796(7) 0.0218(4) Uani 1 1 d . . .
H17A H 1.2610 0.8509 0.9534 0.026 Uiso 1 1 calc R . .
C18 C 1.19708(8) 0.73814(17) 0.95245(7) 0.0242(4) Uani 1 1 d . . .
H18A H 1.2097 0.6652 0.9444 0.029 Uiso 1 1 calc R . .
C19 C 1.14615(8) 0.76143(18) 0.96098(7) 0.0263(4) Uani 1 1 d . . .
H19A H 1.1183 0.7069 0.9595 0.032 Uiso 1 1 calc R . .
C20 C 1.14368(8) 0.87906(17) 0.97199(7) 0.0247(4) Uani 1 1 d . . .
H20A H 1.1135 0.9177 0.9787 0.030 Uiso 1 1 calc R . .
C21 C 1.19370(8) 0.93180(16) 0.97147(7) 0.0220(4) Uani 1 1 d . . .
C22 C 1.19815(11) 1.1500(2) 0.90741(9) 0.0401(5) Uani 1 1 d . . .
H22A H 1.1606 1.1394 0.8887 0.060 Uiso 1 1 calc R . .
H22B H 1.2214 1.1112 0.8883 0.060 Uiso 1 1 calc R . .
H22C H 1.2066 1.2324 0.9101 0.060 Uiso 1 1 calc R . .
C23 C 1.16458(11) 1.1639(2) 1.00987(10) 0.0395(5) Uani 1 1 d . . .
H23A H 1.1271 1.1485 0.9923 0.059 Uiso 1 1 calc R . .
H23B H 1.1714 1.2469 1.0095 0.059 Uiso 1 1 calc R . .
H23C H 1.1717 1.1369 1.0462 0.059 Uiso 1 1 calc R . .
C24 C 1.28172(9) 1.11043(19) 1.00735(10) 0.0393(5) Uani 1 1 d . . .
H24A H 1.2884 1.0899 1.0445 0.059 Uiso 1 1 calc R . .
H24B H 1.2908 1.1916 1.0041 0.059 Uiso 1 1 calc R . .
H24C H 1.3039 1.0622 0.9904 0.059 Uiso 1 1 calc R . .
K1 K 0.918126(16) 1.06549(3) 1.306689(15) 0.02220(8) Uani 1 1 d . . .
K2 K 0.971706(17) 0.61097(4) 1.242422(18) 0.02856(9) Uani 1 1 d . . .
Si4 Si 0.86154(2) 0.74342(5) 1.37281(2) 0.02539(11) Uani 1 1 d . . .
O1 O 0.93231(6) 1.15782(14) 1.41491(5) 0.0309(3) Uani 1 1 d . . .
O2 O 1.01996(5) 1.11930(13) 1.37221(5) 0.0294(3) Uani 1 1 d . . .
O3 O 1.00762(5) 1.15682(13) 1.26566(6) 0.0286(3) Uani 1 1 d . . .
O4 O 0.90610(5) 1.12128(13) 1.20120(5) 0.0258(3) Uani 1 1 d . . .
O5 O 0.81540(5) 1.15360(12) 1.24034(5) 0.0265(3) Uani 1 1 d . . .
O6 O 0.82983(6) 1.13815(13) 1.34899(5) 0.0307(3) Uani 1 1 d . . .
O7 O 1.03830(6) 0.51178(14) 1.33385(7) 0.0370(4) Uani 1 1 d . . .
O8 O 0.92893(6) 0.45555(12) 1.29902(6) 0.0323(3) Uani 1 1 d . . .
O9 O 0.88263(6) 0.47036(13) 1.19075(6) 0.0347(3) Uani 1 1 d . . .
O10 O 0.92537(6) 0.63390(15) 1.13308(6) 0.0383(4) Uani 1 1 d . . .
O11 O 1.03025(6) 0.70662(14) 1.17273(7) 0.0374(4) Uani 1 1 d . . .
O12 O 1.08035(6) 0.67890(14) 1.27794(7) 0.0342(3) Uani 1 1 d . . .
C25 C 0.87671(9) 0.81031(17) 1.27026(8) 0.0279(4) Uani 1 1 d . . .
H25 H 0.8401 0.8032 1.2524 0.033 Uiso 1 1 calc R . .
C26 C 0.91820(9) 0.84163(18) 1.24728(8) 0.0317(4) Uani 1 1 d . . .
H26 H 0.9147 0.8591 1.2114 0.038 Uiso 1 1 calc R . .
C27 C 0.96603(9) 0.84262(18) 1.28676(9) 0.0321(5) Uani 1 1 d . . .
H27 H 1.0005 0.8613 1.2822 0.039 Uiso 1 1 calc R . .
C28 C 0.95387(8) 0.81135(17) 1.33391(9) 0.0277(4) Uani 1 1 d . . .
H28 H 0.9790 0.8049 1.3668 0.033 Uiso 1 1 calc R . .
C29 C 0.89811(8) 0.79082(16) 1.32470(8) 0.0255(4) Uani 1 1 d . . .
C30 C 0.84513(8) 0.58512(18) 1.36872(9) 0.0306(4) Uani 1 1 d . . .
H30A H 0.8237 0.5668 1.3335 0.046 Uiso 1 1 calc R . .
H30B H 0.8248 0.5659 1.3946 0.046 Uiso 1 1 calc R . .
H30C H 0.8784 0.5404 1.3759 0.046 Uiso 1 1 calc R . .
C31 C 0.79674(9) 0.8245(2) 1.36307(10) 0.0354(5) Uani 1 1 d . . .
H31A H 0.8042 0.9069 1.3687 0.053 Uiso 1 1 calc R . .
H31B H 0.7769 0.7969 1.3881 0.053 Uiso 1 1 calc R . .
H31C H 0.7753 0.8121 1.3273 0.053 Uiso 1 1 calc R . .
C32 C 0.90323(11) 0.7673(2) 1.44096(9) 0.0412(5) Uani 1 1 d . . .
H32A H 0.9374 0.7266 1.4454 0.062 Uiso 1 1 calc R . .
H32B H 0.8841 0.7379 1.4663 0.062 Uiso 1 1 calc R . .
H32C H 0.9100 0.8499 1.4468 0.062 Uiso 1 1 calc R . .
C33 C 0.97949(9) 1.1017(2) 1.44342(8) 0.0358(5) Uani 1 1 d . . .
H33A H 0.9764 1.0176 1.4373 0.043 Uiso 1 1 calc R . .
H33B H 0.9844 1.1159 1.4814 0.043 Uiso 1 1 calc R . .
C34 C 1.02647(9) 1.1477(2) 1.42562(8) 0.0334(5) Uani 1 1 d . . .
H34A H 1.0286 1.2323 1.4302 0.040 Uiso 1 1 calc R . .
H34B H 1.0600 1.1135 1.4467 0.040 Uiso 1 1 calc R . .
C35 C 1.06299(8) 1.1636(2) 1.35214(9) 0.0328(5) Uani 1 1 d . . .
H35A H 1.0978 1.1393 1.3749 0.039 Uiso 1 1 calc R . .
H35B H 1.0618 1.2488 1.3515 0.039 Uiso 1 1 calc R . .
C36 C 1.05731(8) 1.1181(2) 1.29801(9) 0.0328(5) Uani 1 1 d . . .
H36A H 1.0873 1.1459 1.2838 0.039 Uiso 1 1 calc R . .
H36B H 1.0583 1.0329 1.2987 0.039 Uiso 1 1 calc R . .
C37 C 1.00000(8) 1.1153(2) 1.21339(8) 0.0320(5) Uani 1 1 d . . .
H37A H 0.9986 1.0301 1.2131 0.038 Uiso 1 1 calc R . .
H37B H 1.0303 1.1397 1.1988 0.038 Uiso 1 1 calc R . .
C38 C 0.94864(8) 1.1631(2) 1.18076(8) 0.0323(5) Uani 1 1 d . . .
H38A H 0.9495 1.2483 1.1819 0.039 Uiso 1 1 calc R . .
H38B H 0.9436 1.1385 1.1439 0.039 Uiso 1 1 calc R . .
C39 C 0.85515(8) 1.14749(18) 1.16769(7) 0.0267(4) Uani 1 1 d . . .
H39A H 0.8523 1.1142 1.1325 0.032 Uiso 1 1 calc R . .
H39B H 0.8505 1.2319 1.1640 0.032 Uiso 1 1 calc R . .
C40 C 0.81299(8) 1.09752(18) 1.19141(8) 0.0276(4) Uani 1 1 d . . .
H40A H 0.7772 1.1090 1.1675 0.033 Uiso 1 1 calc R . .
H40B H 0.8190 1.0138 1.1970 0.033 Uiso 1 1 calc R . .
C41 C 0.77436(8) 1.1159(2) 1.26376(8) 0.0326(5) Uani 1 1 d . . .
H41A H 0.7767 1.0314 1.2690 0.039 Uiso 1 1 calc R . .
H41B H 0.7389 1.1342 1.2407 0.039 Uiso 1 1 calc R . .
C42 C 0.78101(8) 1.1756(2) 1.31532(9) 0.0333(5) Uani 1 1 d . . .
H42A H 0.7818 1.2600 1.3104 0.040 Uiso 1 1 calc R . .
H42B H 0.7507 1.1567 1.3308 0.040 Uiso 1 1 calc R . .
C43 C 0.83866(10) 1.1867(2) 1.39981(9) 0.0392(5) Uani 1 1 d . . .
H43A H 0.8070 1.1742 1.4142 0.047 Uiso 1 1 calc R . .
H43B H 0.8449 1.2706 1.3983 0.047 Uiso 1 1 calc R . .
C44 C 0.88673(10) 1.1290(3) 1.43380(9) 0.0427(6) Uani 1 1 d . . .
H44A H 0.8919 1.1552 1.4705 0.051 Uiso 1 1 calc R . .
H44B H 0.8816 1.0445 1.4328 0.051 Uiso 1 1 calc R . .
C45 C 1.00556(10) 0.4819(2) 1.36855(10) 0.0416(5) Uani 1 1 d . . .
H45A H 0.9883 0.5518 1.3785 0.050 Uiso 1 1 calc R . .
H45B H 1.0278 0.4468 1.4008 0.050 Uiso 1 1 calc R . .
C46 C 0.96365(10) 0.3981(2) 1.34150(11) 0.0419(6) Uani 1 1 d . . .
H46A H 0.9807 0.3315 1.3285 0.050 Uiso 1 1 calc R . .
H46B H 0.9432 0.3694 1.3663 0.050 Uiso 1 1 calc R . .
C47 C 0.88677(9) 0.38244(19) 1.27276(10) 0.0375(5) Uani 1 1 d . . .
H47A H 0.8653 0.3570 1.2972 0.045 Uiso 1 1 calc R . .
H47B H 0.9016 0.3134 1.2592 0.045 Uiso 1 1 calc R . .
C48 C 0.85247(9) 0.4488(2) 1.22851(10) 0.0385(5) Uani 1 1 d . . .
H48A H 0.8199 0.4040 1.2124 0.046 Uiso 1 1 calc R . .
H48B H 0.8413 0.5224 1.2415 0.046 Uiso 1 1 calc R . .
C49 C 0.85178(9) 0.5282(2) 1.14586(10) 0.0432(6) Uani 1 1 d . . .
H49A H 0.8378 0.6016 1.1564 0.052 Uiso 1 1 calc R . .
H49B H 0.8210 0.4798 1.1284 0.052 Uiso 1 1 calc R . .
C50 C 0.88649(11) 0.5513(3) 1.10936(10) 0.0478(6) Uani 1 1 d . . .
H50A H 0.9042 0.4794 1.1024 0.057 Uiso 1 1 calc R . .
H50B H 0.8647 0.5812 1.0757 0.057 Uiso 1 1 calc R . .
C51 C 0.95850(11) 0.6690(3) 1.10014(10) 0.0516(7) Uani 1 1 d . . .
H51A H 0.9364 0.7011 1.0671 0.062 Uiso 1 1 calc R . .
H51B H 0.9787 0.6023 1.0915 0.062 Uiso 1 1 calc R . .
C52 C 0.99662(10) 0.7589(3) 1.12840(11) 0.0486(6) Uani 1 1 d . . .
H52A H 1.0182 0.7899 1.1051 0.058 Uiso 1 1 calc R . .
H52B H 0.9766 0.8233 1.1393 0.058 Uiso 1 1 calc R . .
C53 C 1.07259(9) 0.78090(19) 1.19836(10) 0.0362(5) Uani 1 1 d . . .
H53A H 1.0579 0.8479 1.2135 0.043 Uiso 1 1 calc R . .
H53B H 1.0924 0.8096 1.1730 0.043 Uiso 1 1 calc R . .
C54 C 1.10916(9) 0.7136(2) 1.24062(10) 0.0368(5) Uani 1 1 d . . .
H54A H 1.1226 0.6450 1.2255 0.044 Uiso 1 1 calc R . .
H54B H 1.1402 0.7615 1.2579 0.044 Uiso 1 1 calc R . .
C55 C 1.11279(9) 0.6176(2) 1.32014(10) 0.0405(5) Uani 1 1 d . . .
H55A H 1.1439 0.6652 1.3375 0.049 Uiso 1 1 calc R . .
H55B H 1.1262 0.5462 1.3072 0.049 Uiso 1 1 calc R . .
C56 C 1.08001(9) 0.5886(2) 1.35812(10) 0.0403(5) Uani 1 1 d . . .
H56A H 1.1029 0.5521 1.3897 0.048 Uiso 1 1 calc R . .
H56B H 1.0645 0.6597 1.3691 0.048 Uiso 1 1 calc R . .
O13 O 1.0432(3) 0.2732(5) 1.1254(3) 0.0744(6) Uiso 0.558(7) 1 d P A 1
C57 C 1.0236(3) 0.1315(7) 1.0577(3) 0.0744(6) Uiso 0.558(7) 1 d P A 1
H57A H 1.0173 0.0686 1.0803 0.112 Uiso 0.558(7) 1 calc PR A 1
H57B H 1.0380 0.1001 1.0294 0.112 Uiso 0.558(7) 1 calc PR A 1
H57C H 0.9899 0.1715 1.0428 0.112 Uiso 0.558(7) 1 calc PR A 1
C58 C 1.0631(3) 0.2148(7) 1.0894(3) 0.0744(6) Uiso 0.558(7) 1 d P A 1
H58A H 1.0955 0.1721 1.1078 0.089 Uiso 0.558(7) 1 calc PR A 1
H58B H 1.0739 0.2707 1.0655 0.089 Uiso 0.558(7) 1 calc PR A 1
C59 C 1.0717(3) 0.3772(7) 1.1523(3) 0.0744(6) Uiso 0.558(7) 1 d P A 1
H59A H 1.1101 0.3592 1.1662 0.089 Uiso 0.558(7) 1 calc PR A 1
H59B H 1.0688 0.4410 1.1268 0.089 Uiso 0.558(7) 1 calc PR A 1
C60 C 1.0496(3) 0.4113(7) 1.1930(3) 0.0744(6) Uiso 0.558(7) 1 d P A 1
H60A H 1.0122 0.4339 1.1790 0.112 Uiso 0.558(7) 1 calc PR A 1
H60B H 1.0698 0.4768 1.2113 0.112 Uiso 0.558(7) 1 calc PR A 1
H60C H 1.0512 0.3472 1.2176 0.112 Uiso 0.558(7) 1 calc PR A 1
O15 O 1.0432(4) 0.3033(7) 1.1252(4) 0.0744(6) Uiso 0.442(7) 1 d P A 2
C63 C 1.0201(4) 0.1967(9) 1.0487(4) 0.0744(6) Uiso 0.442(7) 1 d P A 2
H63A H 0.9850 0.2342 1.0418 0.112 Uiso 0.442(7) 1 calc PR A 2
H63B H 1.0185 0.1225 1.0659 0.112 Uiso 0.442(7) 1 calc PR A 2
H63C H 1.0302 0.1842 1.0155 0.112 Uiso 0.442(7) 1 calc PR A 2
C64 C 1.0578(4) 0.2662(9) 1.0808(4) 0.0744(6) Uiso 0.442(7) 1 d P A 2
H64A H 1.0919 0.2232 1.0915 0.089 Uiso 0.442(7) 1 calc PR A 2
H64B H 1.0643 0.3343 1.0606 0.089 Uiso 0.442(7) 1 calc PR A 2
C65 C 1.0864(4) 0.3427(9) 1.1666(4) 0.0744(6) Uiso 0.442(7) 1 d P A 2
H65A H 1.1088 0.3977 1.1525 0.089 Uiso 0.442(7) 1 calc PR A 2
H65B H 1.1092 0.2766 1.1819 0.089 Uiso 0.442(7) 1 calc PR A 2
C66 C 1.0648(4) 0.4009(9) 1.2087(4) 0.0744(6) Uiso 0.442(7) 1 d P A 2
H66A H 1.0507 0.4769 1.1963 0.112 Uiso 0.442(7) 1 calc PR A 2
H66B H 1.0937 0.4096 1.2404 0.112 Uiso 0.442(7) 1 calc PR A 2
H66C H 1.0361 0.3538 1.2165 0.112 Uiso 0.442(7) 1 calc PR A 2
O14 O 1.0000 0.5000 1.5000 0.1461(16) Uiso 1 2 d S . .
C61 C 1.0530(6) 0.5107(10) 1.5103(6) 0.1461(16) Uiso 0.50 1 d PD B 1
H61A H 1.0684 0.4502 1.4918 0.175 Uiso 0.50 1 calc PR B 1
H61B H 1.0687 0.5028 1.5484 0.175 Uiso 0.50 1 calc PR B 1
C62 C 1.0652(7) 0.6309(10) 1.4913(6) 0.1461(16) Uiso 0.50 1 d PD B 1
H62A H 1.1027 0.6341 1.4893 0.219 Uiso 0.50 1 calc PR B 1
H62B H 1.0588 0.6893 1.5160 0.219 Uiso 0.50 1 calc PR B 1
H62C H 1.0418 0.6456 1.4566 0.219 Uiso 0.50 1 calc PR B 1
C61B C 1.0304(4) 0.6039(13) 1.5004(6) 0.1461(16) Uiso 0.50 1 d PD B 2
H61C H 1.0252 0.6544 1.5291 0.175 Uiso 0.50 1 calc PR B 2
H61D H 1.0170 0.6454 1.4669 0.175 Uiso 0.50 1 calc PR B 2
C62B C 1.0905(4) 0.5788(14) 1.5080(6) 0.1461(16) Uiso 0.50 1 d PD B 2
H62D H 1.1081 0.6459 1.4970 0.219 Uiso 0.50 1 calc PR B 2
H62E H 1.0951 0.5119 1.4868 0.219 Uiso 0.50 1 calc PR B 2
H62F H 1.1065 0.5627 1.5450 0.219 Uiso 0.50 1 calc PR B 2

loop_
_atom_site_aniso_label
_atom_site_aniso_U_11
_atom_site_aniso_U_22
_atom_site_aniso_U_33
_atom_site_aniso_U_23
_atom_site_aniso_U_13
_atom_site_aniso_U_12
Tb1 0.01735(5) 0.01799(5) 0.01660(5) -0.00076(3) 0.00467(3) -0.00092(3)
Si1 0.0353(3) 0.0175(2) 0.0283(3) 0.0017(2) -0.0002(2) -0.0005(2)
Si2 0.0275(3) 0.0297(3) 0.0239(3) -0.0061(2) 0.0103(2) -0.0044(2)
Si3 0.0322(3) 0.0190(2) 0.0254(3) 0.0020(2) 0.0059(2) 0.0021(2)
C1 0.0205(9) 0.0286(10) 0.0187(9) 0.0006(7) 0.0023(7) 0.0011(7)
C2 0.0195(9) 0.0248(9) 0.0285(10) -0.0073(8) 0.0014(7) -0.0008(7)
C3 0.0182(9) 0.0231(9) 0.0314(10) 0.0036(8) 0.0048(7) -0.0022(7)
C4 0.0191(8) 0.0239(9) 0.0202(9) 0.0009(7) 0.0049(7) 0.0032(7)
C5 0.0198(8) 0.0199(8) 0.0208(9) 0.0012(7) 0.0030(7) 0.0012(7)
C6 0.0617(16) 0.0208(10) 0.0369(12) -0.0056(9) -0.0044(11) -0.0003(10)
C7 0.097(2) 0.0356(14) 0.0625(18) 0.0074(13) 0.0352(18) -0.0201(15)
C8 0.0564(17) 0.0274(12) 0.081(2) -0.0047(13) -0.0181(15) 0.0133(11)
C9 0.0291(10) 0.0287(10) 0.0263(10) 0.0024(8) 0.0150(8) -0.0009(8)
C10 0.0331(11) 0.0296(10) 0.0348(11) -0.0062(9) 0.0185(9) -0.0113(8)
C11 0.0195(9) 0.0462(13) 0.0276(10) -0.0063(9) 0.0101(8) -0.0070(8)
C12 0.0233(9) 0.0313(10) 0.0260(9) -0.0003(8) 0.0118(8) 0.0031(8)
C13 0.0223(9) 0.0276(10) 0.0231(9) -0.0024(7) 0.0114(7) -0.0019(7)
C14 0.0341(11) 0.0307(11) 0.0369(12) -0.0042(9) 0.0088(9) -0.0073(9)
C15 0.0454(14) 0.0481(14) 0.0440(13) -0.0209(11) 0.0240(11) -0.0105(11)
C16 0.0425(13) 0.0469(14) 0.0270(11) -0.0024(10) 0.0044(9) -0.0032(11)
C17 0.0244(9) 0.0248(9) 0.0160(8) 0.0025(7) 0.0047(7) 0.0011(7)
C18 0.0337(10) 0.0219(9) 0.0156(8) -0.0009(7) 0.0032(7) 0.0006(8)
C19 0.0279(10) 0.0296(10) 0.0185(9) 0.0001(8) 0.0002(7) -0.0067(8)
C20 0.0220(9) 0.0309(10) 0.0195(9) 0.0025(7) 0.0020(7) 0.0029(8)
C21 0.0255(9) 0.0218(9) 0.0175(8) 0.0023(7) 0.0029(7) 0.0015(7)
C22 0.0588(15) 0.0286(11) 0.0328(12) 0.0073(9) 0.0108(11) -0.0001(10)
C23 0.0519(14) 0.0273(11) 0.0417(13) 0.0009(10) 0.0162(11) 0.0093(10)
C24 0.0394(12) 0.0231(10) 0.0515(14) 0.0015(10) 0.0036(10) -0.0056(9)
K1 0.02121(18) 0.02430(19) 0.02051(18) -0.00011(15) 0.00392(15) 0.00158(15)
K2 0.0242(2) 0.0239(2) 0.0366(2) 0.00358(17) 0.00546(17) -0.00236(16)
Si4 0.0256(3) 0.0257(3) 0.0255(3) 0.0019(2) 0.0072(2) -0.0012(2)
O1 0.0294(7) 0.0407(8) 0.0217(7) 0.0064(6) 0.0045(6) -0.0008(6)
O2 0.0223(7) 0.0375(8) 0.0258(7) -0.0038(6) 0.0005(5) -0.0036(6)
O3 0.0197(7) 0.0379(8) 0.0274(7) -0.0008(6) 0.0041(5) 0.0027(6)
O4 0.0205(6) 0.0367(8) 0.0195(6) 0.0056(6) 0.0034(5) 0.0006(6)
O5 0.0216(7) 0.0327(8) 0.0254(7) -0.0025(6) 0.0059(5) -0.0036(6)
O6 0.0272(7) 0.0394(8) 0.0261(7) -0.0010(6) 0.0078(6) 0.0005(6)
O7 0.0305(8) 0.0330(8) 0.0465(9) 0.0088(7) 0.0072(7) 0.0002(6)
O8 0.0301(7) 0.0220(7) 0.0463(9) 0.0030(6) 0.0120(7) -0.0027(6)
O9 0.0282(8) 0.0319(8) 0.0446(9) -0.0054(7) 0.0099(7) -0.0016(6)
O10 0.0320(8) 0.0497(10) 0.0335(8) -0.0012(7) 0.0082(7) -0.0036(7)
O11 0.0295(8) 0.0397(9) 0.0447(9) 0.0091(7) 0.0121(7) -0.0005(6)
O12 0.0199(7) 0.0364(8) 0.0472(9) 0.0096(7) 0.0100(6) 0.0034(6)
C25 0.0299(10) 0.0260(10) 0.0269(10) -0.0008(8) 0.0051(8) 0.0003(8)
C26 0.0444(12) 0.0262(10) 0.0284(10) -0.0001(8) 0.0164(9) 0.0041(9)
C27 0.0323(11) 0.0265(10) 0.0437(12) -0.0017(9) 0.0212(10) 0.0019(8)
C28 0.0253(10) 0.0238(9) 0.0342(11) -0.0011(8) 0.0076(8) 0.0031(7)
C29 0.0256(10) 0.0236(9) 0.0276(10) 0.0014(7) 0.0070(8) -0.0003(7)
C30 0.0280(10) 0.0289(10) 0.0354(11) 0.0036(9) 0.0086(9) 0.0004(8)
C31 0.0337(11) 0.0307(11) 0.0463(13) 0.0045(10) 0.0185(10) 0.0031(9)
C32 0.0479(14) 0.0469(14) 0.0276(11) -0.0003(10) 0.0070(10) -0.0073(11)
C33 0.0375(12) 0.0420(13) 0.0239(10) 0.0081(9) -0.0007(9) 0.0009(10)
C34 0.0314(11) 0.0384(12) 0.0249(10) -0.0019(9) -0.0043(8) 0.0002(9)
C35 0.0179(9) 0.0389(12) 0.0382(12) -0.0042(9) 0.0002(8) -0.0018(8)
C36 0.0170(9) 0.0436(12) 0.0361(11) -0.0017(10) 0.0034(8) 0.0033(8)
C37 0.0261(10) 0.0436(12) 0.0287(10) -0.0007(9) 0.0111(8) 0.0025(9)
C38 0.0283(10) 0.0456(13) 0.0245(10) 0.0053(9) 0.0097(8) -0.0010(9)
C39 0.0266(10) 0.0321(10) 0.0186(9) 0.0019(8) 0.0001(7) 0.0035(8)
C40 0.0235(9) 0.0330(10) 0.0230(9) -0.0021(8) -0.0009(7) 0.0002(8)
C41 0.0200(9) 0.0438(13) 0.0337(11) -0.0003(9) 0.0060(8) -0.0064(9)
C42 0.0202(9) 0.0465(13) 0.0355(11) 0.0008(10) 0.0109(8) 0.0004(9)
C43 0.0354(12) 0.0575(15) 0.0282(11) -0.0034(10) 0.0148(9) -0.0006(11)
C44 0.0403(13) 0.0646(17) 0.0250(11) 0.0083(11) 0.0115(9) -0.0056(12)
C45 0.0399(13) 0.0387(13) 0.0448(14) 0.0153(11) 0.0076(10) -0.0004(10)
C46 0.0424(13) 0.0285(11) 0.0563(15) 0.0144(10) 0.0149(11) -0.0005(10)
C47 0.0353(12) 0.0279(11) 0.0549(14) -0.0048(10) 0.0215(11) -0.0100(9)
C48 0.0251(10) 0.0376(12) 0.0552(15) -0.0089(11) 0.0143(10) -0.0065(9)
C49 0.0295(11) 0.0479(14) 0.0461(14) -0.0044(11) -0.0027(10) -0.0068(10)
C50 0.0468(14) 0.0566(16) 0.0354(13) -0.0076(12) 0.0012(11) -0.0053(12)
C51 0.0399(14) 0.081(2) 0.0358(13) 0.0078(13) 0.0135(11) 0.0016(13)
C52 0.0358(13) 0.0639(17) 0.0489(15) 0.0229(13) 0.0156(11) 0.0029(12)
C53 0.0304(11) 0.0314(11) 0.0534(14) 0.0059(10) 0.0226(10) -0.0003(9)
C54 0.0229(10) 0.0362(12) 0.0553(15) 0.0028(10) 0.0172(10) -0.0008(8)
C55 0.0205(10) 0.0454(13) 0.0526(14) 0.0080(11) 0.0033(9) 0.0040(9)
C56 0.0267(11) 0.0446(13) 0.0452(13) 0.0098(11) 0.0002(10) 0.0010(9)

loop_
_atom_type_symbol
_atom_type_description
_atom_type_scat_dispersion_real
_atom_type_scat_dispersion_imag
_atom_type_scat_source
C C 0.0033 0.0016 'International Tables Vol C Tables 4.2.6.8 and 6.1.1.4'
H H 0.0000 0.0000 'International Tables Vol C Tables 4.2.6.8 and 6.1.1.4'
O O 0.0106 0.0060 'International Tables Vol C Tables 4.2.6.8 and 6.1.1.4'
Si Si 0.0817 0.0704 'International Tables Vol C Tables 4.2.6.8 and 6.1.1.4'
K K 0.2009 0.2494 'International Tables Vol C Tables 4.2.6.8 and 6.1.1.4'
Tb Tb -0.1723 4.1537 'International Tables Vol C Tables 4.2.6.8 and 6.1.1.4'

loop_
_geom_angle_atom_site_label_1
_geom_angle_atom_site_label_2
_geom_angle_atom_site_label_3
_geom_angle
_geom_angle_site_symmetry_1
_geom_angle_site_symmetry_3
Cnt1 Tb1 Cnt2 123.0 . .
Cnt1 Tb1 Cnt3 118.7 . .
Cnt2 Tb1 Cnt3 118.3 . .
K1 Cnt4 K2 147.5 . .
C5 Tb1 C1 30.72(5) . .
C5 Tb1 C10 99.80(6) . .
C1 Tb1 C10 92.50(7) . .
C5 Tb1 C17 98.05(6) . .
C1 Tb1 C17 119.62(6) . .
C10 Tb1 C17 140.05(6) . .
C5 Tb1 C21 127.10(6) . .
C1 Tb1 C21 140.06(6) . .
C10 Tb1 C21 127.24(6) . .
C17 Tb1 C21 30.47(5) . .
C5 Tb1 C18 92.46(6) . .
C1 Tb1 C18 122.31(6) . .
C10 Tb1 C18 113.78(6) . .
C17 Tb1 C18 29.85(6) . .
C21 Tb1 C18 50.21(6) . .
C5 Tb1 C11 129.42(6) . .
C1 Tb1 C11 119.94(6) . .
C10 Tb1 C11 29.95(7) . .
C17 Tb1 C11 119.31(6) . .
C21 Tb1 C11 98.43(6) . .
C18 Tb1 C11 103.46(6) . .
C5 Tb1 C2 50.42(6) . .
C1 Tb1 C2 30.01(6) . .
C10 Tb1 C2 114.92(7) . .
C17 Tb1 C2 104.02(6) . .
C21 Tb1 C2 113.56(6) . .
C18 Tb1 C2 122.20(6) . .
C11 Tb1 C2 134.09(6) . .
C5 Tb1 C4 30.41(5) . .
C1 Tb1 C4 49.30(6) . .
C10 Tb1 C4 129.80(6) . .
C17 Tb1 C4 71.10(6) . .
C21 Tb1 C4 97.75(6) . .
C18 Tb1 C4 76.18(6) . .
C11 Tb1 C4 158.13(6) . .
C2 Tb1 C4 48.98(6) . .
C5 Tb1 C12 139.99(6) . .
C1 Tb1 C12 114.88(6) . .
C10 Tb1 C12 49.32(7) . .
C17 Tb1 C12 121.95(6) . .
C21 Tb1 C12 92.56(6) . .
C18 Tb1 C12 121.27(6) . .
C11 Tb1 C12 29.61(6) . .
C2 Tb1 C12 113.56(6) . .
C4 Tb1 C12 162.30(6) . .
C5 Tb1 C19 116.33(6) . .
C1 Tb1 C19 146.81(6) . .
C10 Tb1 C19 90.93(6) . .
C17 Tb1 C19 49.14(6) . .
C21 Tb1 C19 49.96(6) . .
C18 Tb1 C19 29.86(6) . .
C11 Tb1 C19 74.36(6) . .
C2 Tb1 C19 151.53(6) . .
C4 Tb1 C19 105.65(6) . .
C12 Tb1 C19 92.00(6) . .
C5 Tb1 C20 141.59(6) . .
C1 Tb1 C20 168.78(6) . .
C10 Tb1 C20 97.91(7) . .
C17 Tb1 C20 49.18(6) . .
C21 Tb1 C20 30.31(6) . .
C18 Tb1 C20 49.15(6) . .
C11 Tb1 C20 71.14(6) . .
C2 Tb1 C20 143.44(6) . .
C4 Tb1 C20 119.79(6) . .
C12 Tb1 C20 75.44(6) . .
C19 Tb1 C20 29.57(6) . .
C5 Tb1 C9 91.42(6) . .
C1 Tb1 C9 71.90(6) . .
C10 Tb1 C9 29.81(6) . .
C17 Tb1 C9 168.16(6) . .
C21 Tb1 C9 141.38(6) . .
C18 Tb1 C9 143.23(6) . .
C11 Tb1 C9 48.85(6) . .
C2 Tb1 C9 87.48(6) . .
C4 Tb1 C9 119.72(6) . .
C12 Tb1 C9 48.82(6) . .
C19 Tb1 C9 119.97(6) . .
C20 Tb1 C9 119.31(6) . .
C5 Tb1 C3 50.04(6) . .
C1 Tb1 C3 49.18(6) . .
C10 Tb1 C3 141.58(7) . .
C17 Tb1 C3 75.04(6) . .
C21 Tb1 C3 90.90(6) . .
C18 Tb1 C3 93.23(6) . .
C11 Tb1 C3 163.22(6) . .
C2 Tb1 C3 29.64(6) . .
C4 Tb1 C3 29.45(6) . .
C12 Tb1 C3 136.71(6) . .
C19 Tb1 C3 121.96(6) . .
C20 Tb1 C3 120.51(6) . .
C9 Tb1 C3 116.68(6) . .
C5 Tb1 C13 112.61(6) . .
C1 Tb1 C13 85.03(6) . .
C10 Tb1 C13 49.83(6) . .
C17 Tb1 C13 146.20(6) . .
C21 Tb1 C13 115.93(6) . .
C18 Tb1 C13 151.00(6) . .
C11 Tb1 C13 49.50(6) . .
C2 Tb1 C13 86.11(6) . .
C4 Tb1 C13 132.76(6) . .
C12 Tb1 C13 30.06(6) . .
C19 Tb1 C13 121.23(6) . .
C20 Tb1 C13 104.88(6) . .
C9 Tb1 C13 29.84(6) . .
C3 Tb1 C13 113.80(6) . .
C5 Si1 C7 111.83(11) . .
C5 Si1 C6 109.19(9) . .
C7 Si1 C6 110.79(14) . .
C5 Si1 C8 110.41(11) . .
C7 Si1 C8 107.80(16) . .
C6 Si1 C8 106.68(13) . .
C13 Si2 C14 111.82(9) . .
C13 Si2 C16 110.54(10) . .
C14 Si2 C16 110.55(11) . .
C13 Si2 C15 109.92(10) . .
C14 Si2 C15 105.55(11) . .
C16 Si2 C15 108.29(12) . .
C21 Si3 C23 109.82(10) . .
C21 Si3 C24 110.38(9) . .
C23 Si3 C24 111.71(12) . .
C21 Si3 C22 110.70(10) . .
C23 Si3 C22 107.80(11) . .
C24 Si3 C22 106.37(12) . .
C2 C1 C5 109.26(17) . .
C2 C1 Tb1 76.47(11) . .
C5 C1 Tb1 74.36(10) . .
C3 C2 C1 107.80(17) . .
C3 C2 Tb1 76.35(11) . .
C1 C2 Tb1 73.52(11) . .
C4 C3 C2 107.90(17) . .
C4 C3 Tb1 74.18(11) . .
C2 C3 Tb1 74.01(11) . .
C3 C4 C5 109.71(17) . .
C3 C4 Tb1 76.37(11) . .
C5 C4 Tb1 72.98(10) . .
C4 C5 C1 105.30(16) . .
C4 C5 Si1 124.69(14) . .
C1 C5 Si1 129.09(14) . .
C4 C5 Tb1 76.61(10) . .
C1 C5 Tb1 74.91(10) . .
Si1 C5 Tb1 122.26(8) . .
C10 C9 C13 109.52(19) . .
C10 C9 Tb1 73.63(11) . .
C13 C9 Tb1 75.67(10) . .
C11 C10 C9 107.31(19) . .
C11 C10 Tb1 75.49(11) . .
C9 C10 Tb1 76.56(11) . .
C12 C11 C10 108.48(19) . .
C12 C11 Tb1 75.56(11) . .
C10 C11 Tb1 74.55(12) . .
C11 C12 C13 109.12(18) . .
C11 C12 Tb1 74.82(11) . .
C13 C12 Tb1 76.18(10) . .
C9 C13 C12 105.52(17) . .
C9 C13 Si2 127.50(15) . .
C12 C13 Si2 125.84(15) . .
C9 C13 Tb1 74.48(10) . .
C12 C13 Tb1 73.76(10) . .
Si2 C13 Tb1 126.18(9) . .
C18 C17 C21 109.39(17) . .
C18 C17 Tb1 75.34(10) . .
C21 C17 Tb1 74.86(10) . .
C17 C18 C19 107.82(17) . .
C17 C18 Tb1 74.81(10) . .
C19 C18 Tb1 75.85(11) . .
C20 C19 C18 108.10(18) . .
C20 C19 Tb1 75.25(11) . .
C18 C19 Tb1 74.29(11) . .
C19 C20 C21 109.24(17) . .
C19 C20 Tb1 75.18(11) . .
C21 C20 Tb1 73.87(10) . .
C17 C21 C20 105.40(16) . .
C17 C21 Si3 126.42(14) . .
C20 C21 Si3 127.26(15) . .
C17 C21 Tb1 74.68(10) . .
C20 C21 Tb1 75.82(10) . .
Si3 C21 Tb1 123.16(9) . .
O4 K1 O2 114.63(4) . .
O4 K1 O6 114.01(4) . .
O2 K1 O6 113.52(4) . .
O4 K1 O3 57.63(4) . .
O2 K1 O3 57.16(4) . .
O6 K1 O3 142.06(5) . .
O4 K1 C27 88.71(5) . .
O2 K1 C27 86.39(6) . .
O6 K1 C27 136.25(5) . .
O3 K1 C27 81.66(5) . .
O4 K1 O5 57.87(4) . .
O2 K1 O5 147.17(4) . .
O6 K1 O5 56.98(4) . .
O3 K1 O5 108.77(4) . .
C27 K1 O5 122.99(6) . .
O4 K1 O1 145.50(5) . .
O2 K1 O1 57.23(4) . .
O6 K1 O1 56.82(4) . .
O3 K1 O1 107.02(4) . .
C27 K1 O1 121.49(6) . .
O5 K1 O1 108.83(4) . .
O4 K1 C26 72.56(5) . .
O2 K1 C26 112.72(5) . .
O6 K1 C26 123.21(5) . .
O3 K1 C26 91.22(5) . .
C27 K1 C26 27.07(6) . .
O5 K1 C26 95.94(5) . .
O1 K1 C26 141.74(5) . .
O4 K1 C28 113.75(5) . .
O2 K1 C28 83.75(5) . .
O6 K1 C28 113.79(5) . .
O3 K1 C28 102.10(5) . .
C27 K1 C28 26.41(6) . .
O5 K1 C28 129.07(5) . .
O1 K1 C28 99.18(5) . .
C26 K1 C28 43.24(6) . .
O4 K1 C25 88.19(5) . .
O2 K1 C25 125.10(5) . .
O6 K1 C25 98.56(5) . .
O3 K1 C25 116.84(5) . .
C27 K1 C25 42.76(6) . .
O5 K1 C25 87.62(5) . .
O1 K1 C25 124.83(5) . .
C26 K1 C25 25.63(6) . .
C28 K1 C25 41.89(5) . .
O4 K1 C29 112.65(5) . .
O2 K1 C29 106.29(5) . .
O6 K1 C29 93.58(5) . .
O3 K1 C29 124.24(5) . .
C27 K1 C29 42.68(5) . .
O5 K1 C29 105.69(5) . .
O1 K1 C29 101.46(5) . .
C26 K1 C29 42.42(5) . .
C28 K1 C29 25.40(5) . .
C25 K1 C29 25.27(5) . .
O8 K2 O12 119.91(5) . .
O8 K2 O7 60.72(5) . .
O12 K2 O7 59.25(5) . .
O8 K2 O10 119.11(5) . .
O12 K2 O10 116.43(5) . .
O7 K2 O10 156.01(5) . .
O8 K2 O11 161.43(5) . .
O12 K2 O11 58.25(5) . .
O7 K2 O11 113.36(5) . .
O10 K2 O11 58.23(5) . .
O8 K2 O9 60.18(5) . .
O12 K2 O9 157.44(5) . .
O7 K2 O9 114.80(5) . .
O10 K2 O9 58.94(5) . .
O11 K2 O9 113.60(5) . .
O8 K2 C27 108.74(5) . .
O12 K2 C27 75.85(6) . .
O7 K2 C27 96.45(6) . .
O10 K2 C27 105.40(6) . .
O11 K2 C27 89.07(6) . .
O9 K2 C27 126.50(5) . .
O8 K2 C26 108.26(5) . .
O12 K2 C26 99.34(6) . .
O7 K2 C26 120.70(6) . .
O10 K2 C26 82.90(6) . .
O11 K2 C26 89.95(5) . .
O9 K2 C26 101.73(6) . .
C27 K2 C26 27.16(6) . .
O8 K2 C28 85.76(5) . .
O12 K2 C28 82.53(5) . .
O7 K2 C28 80.65(5) . .
O10 K2 C28 123.15(5) . .
O11 K2 C28 111.34(5) . .
O9 K2 C28 119.10(5) . .
C27 K2 C28 23.55(5) . .
C26 K2 C28 40.28(5) . .
O8 K2 C25 85.98(5) . .
O12 K2 C25 114.94(5) . .
O7 K2 C25 113.10(5) . .
O10 K2 C25 90.37(5) . .
O11 K2 C25 111.88(5) . .
O9 K2 C25 87.57(5) . .
C27 K2 C25 39.24(5) . .
C26 K2 C25 22.59(5) . .
C28 K2 C25 37.60(5) . .
O8 K2 C29 74.46(4) . .
O12 K2 C29 104.22(5) . .
O7 K2 C29 91.26(5) . .
O10 K2 C29 112.16(5) . .
O11 K2 C29 124.07(5) . .
O9 K2 C29 97.48(4) . .
C27 K2 C29 36.80(5) . .
C26 K2 C29 36.92(5) . .
C28 K2 C29 21.70(5) . .
C25 K2 C29 21.84(4) . .
C29 Si4 C32 110.18(11) . .
C29 Si4 C31 110.02(10) . .
C32 Si4 C31 109.91(12) . .
C29 Si4 C30 113.49(9) . .
C32 Si4 C30 105.52(11) . .
C31 Si4 C30 107.58(10) . .
C44 O1 C33 112.33(17) . .
C44 O1 K1 109.21(13) . .
C33 O1 K1 103.35(12) . .
C34 O2 C35 111.51(16) . .
C34 O2 K1 121.70(12) . .
C35 O2 K1 122.55(11) . .
C37 O3 C36 111.29(15) . .
C37 O3 K1 107.02(11) . .
C36 O3 K1 109.47(12) . .
C38 O4 C39 111.84(15) . .
C38 O4 K1 123.12(11) . .
C39 O4 K1 121.90(11) . .
C41 O5 C40 112.13(15) . .
C41 O5 K1 106.81(11) . .
C40 O5 K1 102.14(11) . .
C43 O6 C42 112.50(17) . .
C43 O6 K1 121.20(12) . .
C42 O6 K1 120.63(11) . .
C56 O7 C45 111.31(19) . .
C56 O7 K2 111.18(13) . .
C45 O7 K2 108.17(13) . .
C46 O8 C47 111.39(17) . .
C46 O8 K2 118.66(12) . .
C47 O8 K2 119.40(13) . .
C49 O9 C48 111.93(18) . .
C49 O9 K2 110.23(13) . .
C48 O9 K2 106.11(12) . .
C51 O10 C50 113.0(2) . .
C51 O10 K2 118.60(14) . .
C50 O10 K2 117.40(14) . .
C52 O11 C53 112.13(19) . .
C52 O11 K2 112.57(13) . .
C53 O11 K2 113.10(13) . .
C55 O12 C54 112.19(17) . .
C55 O12 K2 117.90(13) . .
C54 O12 K2 119.18(13) . .
C26 C25 C29 109.09(19) . .
C26 C25 K1 69.89(12) . .
C29 C25 K1 80.03(12) . .
C26 C25 K2 56.38(11) . .
C29 C25 K2 89.20(12) . .
K1 C25 K2 117.68(6) . .
C25 C26 C27 107.86(19) . .
C25 C26 K2 101.02(13) . .
C27 C26 K2 73.29(12) . .
C25 C26 K1 84.49(12) . .
C27 C26 K1 73.85(12) . .
K2 C26 K1 146.78(8) . .
C28 C27 C26 108.02(19) . .
C28 C27 K2 99.05(13) . .
C26 C27 K2 79.55(12) . .
C28 C27 K1 82.98(12) . .
C26 C27 K1 79.09(12) . .
K2 C27 K1 158.07(9) . .
C27 C28 C29 109.08(19) . .
C27 C28 K1 70.61(12) . .
C29 C28 K1 83.67(12) . .
C27 C28 K2 57.40(11) . .
C29 C28 K2 93.87(12) . .
K1 C28 K2 123.90(7) . .
C28 C29 C25 105.94(18) . .
C28 C29 Si4 126.88(16) . .
C25 C29 Si4 127.15(16) . .
C28 C29 K1 70.93(11) . .
C25 C29 K1 74.71(11) . .
Si4 C29 K1 121.03(9) . .
C28 C29 K2 64.43(11) . .
C25 C29 K2 68.96(11) . .
Si4 C29 K2 129.34(8) . .
K1 C29 K2 109.40(5) . .
O1 C33 C34 108.85(17) . .
O2 C34 C33 108.52(17) . .
O2 C35 C36 108.60(17) . .
O3 C36 C35 108.92(17) . .
O3 C37 C38 108.90(17) . .
O4 C38 C37 108.15(17) . .
O4 C39 C40 108.15(15) . .
O5 C40 C39 108.76(16) . .
O5 C41 C42 108.51(17) . .
O6 C42 C41 108.29(17) . .
O6 C43 C44 107.8(2) . .
O1 C44 C43 108.61(18) . .
O7 C45 C46 108.8(2) . .
O8 C46 C45 108.26(18) . .
O8 C47 C48 108.03(18) . .
O9 C48 C47 108.40(18) . .
O9 C49 C50 108.6(2) . .
O10 C50 C49 108.0(2) . .
O10 C51 C52 108.4(2) . .
O11 C52 C51 107.9(2) . .
O11 C53 C54 107.94(18) . .
O12 C54 C53 108.79(17) . .
O12 C55 C56 108.53(18) . .
O7 C56 C55 109.2(2) . .
C58 O13 C59 120.4(7) . .
O13 C58 C57 112.8(7) . .
C60 C59 O13 110.5(7) . .
C64 O15 C65 115.0(8) . .
O15 C64 C63 113.8(9) . .
O15 C65 C66 110.1(8) . .
C61 O14 C61 179.996(8) . 3_768
C61 O14 C61B 52.5(6) . .
C61 O14 C61B 127.5(6) 3_768 .
C61 O14 C61B 127.5(6) . 3_768
C61 O14 C61B 52.5(6) 3_768 3_768
C61B O14 C61B 179.997(3) . 3_768
O14 C61 C62 107.3(12) . .
O14 C61B C62B 111.7(12) . .

loop_
_geom_bond_atom_site_label_1
_geom_bond_atom_site_label_2
_geom_bond_distance
_geom_bond_site_symmetry_2
Tb1 Cnt1 2.446 .
Tb1 Cnt2 2.464 .
Tb1 Cnt3 2.452 .
K1 Cnt4 2.889 .
K2 Cnt4 3.164 .
Tb1 C5 2.6904(18) .
Tb1 C1 2.6975(19) .
Tb1 C10 2.716(2) .
Tb1 C17 2.7182(18) .
Tb1 C21 2.7205(18) .
Tb1 C18 2.7250(18) .
Tb1 C11 2.7284(19) .
Tb1 C2 2.7350(19) .
Tb1 C4 2.7371(18) .
Tb1 C12 2.7377(18) .
Tb1 C19 2.7449(19) .
Tb1 C20 2.7457(18) .
Tb1 C9 2.7536(19) .
Tb1 C3 2.7646(18) .
Tb1 C13 2.7689(18) .
Si1 C5 1.8428(19) .
Si1 C7 1.855(3) .
Si1 C6 1.870(2) .
Si1 C8 1.877(3) .
Si2 C13 1.846(2) .
Si2 C14 1.867(2) .
Si2 C16 1.871(2) .
Si2 C15 1.879(2) .
Si3 C21 1.842(2) .
Si3 C23 1.869(2) .
Si3 C24 1.872(2) .
Si3 C22 1.880(2) .
C1 C2 1.407(3) .
C1 C5 1.427(3) .
C2 C3 1.407(3) .
C3 C4 1.399(3) .
C4 C5 1.424(3) .
C9 C10 1.408(3) .
C9 C13 1.422(3) .
C10 C11 1.407(3) .
C11 C12 1.397(3) .
C12 C13 1.428(3) .
C17 C18 1.402(3) .
C17 C21 1.429(3) .
C18 C19 1.409(3) .
C19 C20 1.401(3) .
C20 C21 1.429(3) .
K1 O4 2.7944(14) .
K1 O2 2.8377(14) .
K1 O6 2.8890(15) .
K1 O3 2.9675(15) .
K1 C27 2.968(2) .
K1 O5 2.9764(14) .
K1 O1 2.9822(15) .
K1 C26 3.034(2) .
K1 C28 3.123(2) .
K1 C25 3.216(2) .
K1 C29 3.284(2) .
K2 O8 2.7359(15) .
K2 O12 2.8386(16) .
K2 O7 2.8393(16) .
K2 O10 2.8487(16) .
K2 O11 2.8653(17) .
K2 O9 2.8753(16) .
K2 C27 2.950(2) .
K2 C26 3.029(2) .
K2 C28 3.459(2) .
K2 C25 3.571(2) .
K2 C29 3.825(2) .
Si4 C29 1.836(2) .
Si4 C32 1.875(2) .
Si4 C31 1.879(2) .
Si4 C30 1.884(2) .
O1 C44 1.421(3) .
O1 C33 1.422(3) .
O2 C34 1.414(2) .
O2 C35 1.433(3) .
O3 C37 1.426(2) .
O3 C36 1.428(2) .
O4 C38 1.418(2) .
O4 C39 1.425(2) .
O5 C41 1.416(2) .
O5 C40 1.431(2) .
O6 C43 1.418(3) .
O6 C42 1.420(3) .
O7 C56 1.423(3) .
O7 C45 1.427(3) .
O8 C46 1.418(3) .
O8 C47 1.419(3) .
O9 C49 1.423(3) .
O9 C48 1.424(3) .
O10 C51 1.416(3) .
O10 C50 1.418(3) .
O11 C52 1.411(3) .
O11 C53 1.426(3) .
O12 C55 1.410(3) .
O12 C54 1.425(3) .
C25 C26 1.398(3) .
C25 C29 1.423(3) .
C26 C27 1.406(3) .
C27 C28 1.399(3) .
C28 C29 1.417(3) .
C33 C34 1.497(3) .
C35 C36 1.493(3) .
C37 C38 1.498(3) .
C39 C40 1.494(3) .
C41 C42 1.497(3) .
C43 C44 1.498(3) .
C45 C46 1.499(4) .
C47 C48 1.494(4) .
C49 C50 1.487(4) .
C51 C52 1.501(4) .
C53 C54 1.493(3) .
C55 C56 1.495(3) .
O13 C58 1.362(10) .
O13 C59 1.500(11) .
C57 C58 1.502(10) .
C59 C60 1.386(11) .
O15 C64 1.380(13) .
O15 C65 1.433(13) .
C63 C64 1.382(13) .
C65 C66 1.513(14) .
O14 C61 1.331(14) .
O14 C61 1.331(14) 3_768
O14 C61B 1.437(15) .
O14 C61B 1.437(15) 3_768
C61 C62 1.5402(11) .
C61B C62B 1.5398(10) .
